data_7015514
loop_
_publ_author_name
'Braunschweig, Holger'
'Ye, Qing'
'Radacki, Krzystof'
'Kupfer, Thomas'

_publ_section_title
;
 Reactivity of a platinum-substituted borirene.
;
_journal_issue 14
_journal_name_full 'Dalton transactions (Cambridge, England : 2003)'
_journal_page_first 3666
_journal_page_last 3670
_journal_paper_doi 10.1039/c0dt01694b
_journal_volume 40
_journal_year 2011
_chemical_formula_moiety 'C20 H42 B Cl2 N P2 Pt Si2'
_chemical_formula_sum 'C20 H42 B Cl2 N P2 Pt Si2'
_chemical_formula_weight 691.47
_chemical_name_common
;
?
;
_chemical_name_systematic
;
?
;
_space_group_IT_number 14
_symmetry_cell_setting monoclinic
_symmetry_space_group_name_Hall '-P 2ybc'
_symmetry_space_group_name_H-M 'P 1 21/c 1'
_atom_sites_solution_hydrogens geom
_atom_sites_solution_primary direct
_atom_sites_solution_secondary difmap
_audit_creation_method SHELXL-97
_cell_angle_alpha 90.00
_cell_angle_beta 91.016(3)
_cell_angle_gamma 90.00
_cell_formula_units_Z 8
_cell_length_a 16.3309(9)
_cell_length_b 9.2064(5)
_cell_length_c 39.750(2)
_cell_measurement_reflns_used 9729
_cell_measurement_temperature 100(2)
_cell_measurement_theta_max 26.90
_cell_measurement_theta_min 2.44
_cell_volume 5975.4(6)
_computing_cell_refinement 'Saint+ ver. 7.53A (Bruker AXS)'
_computing_data_collection 'APEX2 ver. 2008.3 (Bruker AXS)'
_computing_data_reduction 'Saint+ ver. 7.53A (Bruker AXS)'
_computing_molecular_graphics 'XP ver. 5.1 (Bruker AXS, 1998)'
_computing_publication_material 'SHELXL-97 (Sheldrick, 2008)'
_computing_structure_refinement 'SHELXL-97 (Sheldrick, 1997)'
_computing_structure_solution 'SHELXS-97 (Sheldrick, 1990)'
_diffrn_ambient_temperature 100(2)
_diffrn_measured_fraction_theta_full 0.983
_diffrn_measured_fraction_theta_max 0.967
_diffrn_measurement_device_type 'Bruker APEX-II CCD'
_diffrn_measurement_method '\f and \w scans'
_diffrn_radiation_monochromator 'multi-layer mirror'
_diffrn_radiation_source 'rotating anode'
_diffrn_radiation_type MoK\a
_diffrn_radiation_wavelength 0.71073
_diffrn_reflns_av_R_equivalents 0.0556
_diffrn_reflns_av_sigmaI/netI 0.0680
_diffrn_reflns_limit_h_max 20
_diffrn_reflns_limit_h_min -16
_diffrn_reflns_limit_k_max 11
_diffrn_reflns_limit_k_min -11
_diffrn_reflns_limit_l_max 50
_diffrn_reflns_limit_l_min -34
_diffrn_reflns_number 33669
_diffrn_reflns_theta_full 26.00
_diffrn_reflns_theta_max 27.16
_diffrn_reflns_theta_min 1.60
_exptl_absorpt_coefficient_mu 5.071
_exptl_absorpt_correction_T_max 0.7454
_exptl_absorpt_correction_T_min 0.5719
_exptl_absorpt_correction_type multi-scan
_exptl_absorpt_process_details 'Sadabs 2008/1 (Brucker 2008)'
_exptl_crystal_colour colourless
_exptl_crystal_density_diffrn 1.537
_exptl_crystal_density_method 'not measured'
_exptl_crystal_description plate
_exptl_crystal_F_000 2752
_exptl_crystal_size_max 0.23
_exptl_crystal_size_mid 0.23
_exptl_crystal_size_min 0.02
_refine_diff_density_max 2.657
_refine_diff_density_min -4.510
_refine_diff_density_rms 0.192
_refine_ls_extinction_method none
_refine_ls_goodness_of_fit_ref 1.153
_refine_ls_hydrogen_treatment constr
_refine_ls_matrix_type full
_refine_ls_number_parameters 547
_refine_ls_number_reflns 12819
_refine_ls_number_restraints 0
_refine_ls_restrained_S_all 1.153
_refine_ls_R_factor_all 0.0719
_refine_ls_R_factor_gt 0.0516
_refine_ls_shift/su_max 0.002
_refine_ls_shift/su_mean 0.000
_refine_ls_structure_factor_coef Fsqd
_refine_ls_weighting_details 'calc w=1/[\s^2^(Fo^2^)+(0.0000P)^2^+50.7015P] where P=(Fo^2^+2Fc^2^)/3'
_refine_ls_weighting_scheme calc
_refine_ls_wR_factor_gt 0.1062
_refine_ls_wR_factor_ref 0.1130
_reflns_number_gt 9893
_reflns_number_total 12819
_reflns_threshold_expression >2sigma(I)
_cod_data_source_file c0dt01694b.txt
_cod_data_source_block 3
_cod_depositor_comments
;
The following automatic conversions were performed:
'_symmetry_cell_setting' value 'Monoclinic' changed to 'monoclinic'
according to '/home/saulius/struct/CIF-dictionaries/cif_core.dic'
dictionary named 'cif_core.dic' version 2.4.1 from 2010-06-29.

Automatic conversion script
Id: cif_fix_enum 1555 2011-01-17 13:19:09Z saulius 
;
_cod_original_sg_symbol_H-M P2(1)/c
_cod_database_code 7015514

loop_
_symmetry_equiv_pos_as_xyz
'x, y, z'
'-x, y+1/2, -z+1/2'
'-x, -y, -z'
'x, -y-1/2, z-1/2'

loop_
_atom_site_label
_atom_site_type_symbol
_atom_site_fract_x
_atom_site_fract_y
_atom_site_fract_z
_atom_site_U_iso_or_equiv
_atom_site_adp_type
_atom_site_occupancy
_atom_site_symmetry_multiplicity
_atom_site_calc_flag
_atom_site_refinement_flags
_atom_site_disorder_assembly
_atom_site_disorder_group
Pt1 Pt 0.462563(19) 0.44729(3) 0.303507(7) 0.01568(8) Uani 1 1 d . . .
Cl1 Cl 0.38564(13) 0.2802(2) 0.26870(5) 0.0270(5) Uani 1 1 d . . .
P1_1 P 0.34072(13) 0.5163(2) 0.32718(5) 0.0171(4) Uani 1 1 d . . .
C1_1 C 0.2616(5) 0.5596(9) 0.29674(18) 0.0206(17) Uani 1 1 d . . .
H1A_1 H 0.2095 0.5725 0.3082 0.031 Uiso 1 1 calc R . .
H1B_1 H 0.2564 0.4803 0.2804 0.031 Uiso 1 1 calc R . .
H1C_1 H 0.2758 0.6496 0.2850 0.031 Uiso 1 1 calc R . .
C2_1 C 0.2946(5) 0.3700(9) 0.3513(2) 0.0259(19) Uani 1 1 d . . .
H2A_1 H 0.2390 0.3980 0.3576 0.039 Uiso 1 1 calc R . .
H2B_1 H 0.3277 0.3519 0.3717 0.039 Uiso 1 1 calc R . .
H2C_1 H 0.2923 0.2816 0.3376 0.039 Uiso 1 1 calc R . .
C3_1 C 0.3377(5) 0.6719(9) 0.3552(2) 0.0263(19) Uani 1 1 d . . .
H3A_1 H 0.3570 0.7584 0.3433 0.039 Uiso 1 1 calc R . .
H3B_1 H 0.3731 0.6537 0.3749 0.039 Uiso 1 1 calc R . .
H3C_1 H 0.2814 0.6877 0.3625 0.039 Uiso 1 1 calc R . .
P1_2 P 0.57889(13) 0.3675(2) 0.27736(5) 0.0189(4) Uani 1 1 d . . .
C1_2 C 0.5992(6) 0.1755(10) 0.2855(2) 0.032(2) Uani 1 1 d . . .
H1A_2 H 0.5517 0.1176 0.2782 0.048 Uiso 1 1 calc R . .
H1B_2 H 0.6094 0.1608 0.3096 0.048 Uiso 1 1 calc R . .
H1C_2 H 0.6474 0.1449 0.2730 0.048 Uiso 1 1 calc R . .
C2_2 C 0.6748(5) 0.4564(10) 0.2880(2) 0.028(2) Uani 1 1 d . . .
H2A_2 H 0.7199 0.4049 0.2772 0.042 Uiso 1 1 calc R . .
H2B_2 H 0.6833 0.4553 0.3124 0.042 Uiso 1 1 calc R . .
H2C_2 H 0.6731 0.5571 0.2800 0.042 Uiso 1 1 calc R . .
C3_2 C 0.5737(6) 0.3773(9) 0.23193(19) 0.0279(19) Uani 1 1 d . . .
H3A_2 H 0.5713 0.4793 0.2249 0.042 Uiso 1 1 calc R . .
H3B_2 H 0.5245 0.3266 0.2237 0.042 Uiso 1 1 calc R . .
H3C_2 H 0.6224 0.3313 0.2226 0.042 Uiso 1 1 calc R . .
C1_3 C 0.5269(4) 0.5835(8) 0.33264(18) 0.0159(15) Uani 1 1 d . . .
H1_3 H 0.5509 0.6627 0.3211 0.019 Uiso 1 1 calc R . .
C2_3 C 0.5419(5) 0.5812(8) 0.36631(18) 0.0162(15) Uani 1 1 d . . .
C3_3 C 0.5064(5) 0.4634(8) 0.38787(18) 0.0186(16) Uani 1 1 d . . .
C4_3 C 0.4698(5) 0.5009(9) 0.41838(18) 0.0194(16) Uani 1 1 d . . .
H4_3 H 0.4700 0.5993 0.4255 0.023 Uiso 1 1 calc R . .
C5_3 C 0.4330(5) 0.3955(9) 0.4383(2) 0.0265(19) Uani 1 1 d . . .
H5_3 H 0.4067 0.4232 0.4584 0.032 Uiso 1 1 calc R . .
C6_3 C 0.4347(6) 0.2507(9) 0.4289(2) 0.029(2) Uani 1 1 d . . .
H6_3 H 0.4113 0.1788 0.4429 0.035 Uiso 1 1 calc R . .
C7_3 C 0.4705(6) 0.2109(9) 0.3989(2) 0.028(2) Uani 1 1 d . . .
H7_3 H 0.4703 0.1121 0.3920 0.034 Uiso 1 1 calc R . .
C8_3 C 0.5071(5) 0.3174(9) 0.3789(2) 0.0249(18) Uani 1 1 d . . .
H8_3 H 0.5329 0.2891 0.3587 0.030 Uiso 1 1 calc R . .
B1 B 0.5905(5) 0.7053(10) 0.3842(2) 0.0164(18) Uani 1 1 d . . .
Cl2 Cl 0.58225(14) 0.8809(2) 0.36395(5) 0.0283(5) Uani 1 1 d . . .
N1 N 0.6380(4) 0.6975(6) 0.41457(14) 0.0143(13) Uani 1 1 d . . .
Si1_4 Si 0.63331(14) 0.8455(2) 0.44321(5) 0.0169(4) Uani 1 1 d . . .
C1_4 C 0.5233(5) 0.8886(10) 0.4507(2) 0.030(2) Uani 1 1 d . . .
H1A_4 H 0.4939 0.8967 0.4291 0.044 Uiso 1 1 calc R . .
H1B_4 H 0.5194 0.9808 0.4629 0.044 Uiso 1 1 calc R . .
H1C_4 H 0.4988 0.8109 0.4641 0.044 Uiso 1 1 calc R . .
C2_4 C 0.6756(7) 0.7949(10) 0.4856(2) 0.037(2) Uani 1 1 d . . .
H2A_4 H 0.6545 0.6994 0.4920 0.055 Uiso 1 1 calc R . .
H2B_4 H 0.6590 0.8675 0.5021 0.055 Uiso 1 1 calc R . .
H2C_4 H 0.7355 0.7912 0.4848 0.055 Uiso 1 1 calc R . .
C3_4 C 0.6913(6) 1.0073(9) 0.4292(2) 0.031(2) Uani 1 1 d . . .
H3A_4 H 0.7451 0.9770 0.4213 0.046 Uiso 1 1 calc R . .
H3B_4 H 0.6984 1.0748 0.4481 0.046 Uiso 1 1 calc R . .
H3C_4 H 0.6610 1.0556 0.4109 0.046 Uiso 1 1 calc R . .
Si1_5 Si 0.69982(14) 0.5434(2) 0.42392(5) 0.0188(5) Uani 1 1 d . . .
C1_5 C 0.6563(6) 0.4206(9) 0.4568(2) 0.0273(19) Uani 1 1 d . . .
H1A_5 H 0.6358 0.4791 0.4754 0.041 Uiso 1 1 calc R . .
H1B_5 H 0.6991 0.3547 0.4652 0.041 Uiso 1 1 calc R . .
H1C_5 H 0.6112 0.3638 0.4469 0.041 Uiso 1 1 calc R . .
C2_5 C 0.8035(5) 0.6086(10) 0.4383(2) 0.0281(19) Uani 1 1 d . . .
H2A_5 H 0.8083 0.7130 0.4339 0.042 Uiso 1 1 calc R . .
H2B_5 H 0.8459 0.5563 0.4261 0.042 Uiso 1 1 calc R . .
H2C_5 H 0.8104 0.5906 0.4625 0.042 Uiso 1 1 calc R . .
C3_5 C 0.7198(5) 0.4328(9) 0.38554(19) 0.0234(18) Uani 1 1 d . . .
H3A_5 H 0.6680 0.3934 0.3767 0.035 Uiso 1 1 calc R . .
H3B_5 H 0.7569 0.3527 0.3914 0.035 Uiso 1 1 calc R . .
H3C_5 H 0.7449 0.4942 0.3684 0.035 Uiso 1 1 calc R . .
Pt2 Pt -0.037760(19) 0.98929(3) 0.301083(7) 0.01475(8) Uani 1 1 d . . .
Cl3 Cl -0.11186(13) 1.1505(2) 0.26377(5) 0.0258(4) Uani 1 1 d . . .
P1_6 P -0.16176(12) 0.9283(2) 0.32387(5) 0.0161(4) Uani 1 1 d . . .
C1_6 C -0.2393(5) 0.8770(9) 0.29309(18) 0.0205(17) Uani 1 1 d . . .
H1A_6 H -0.2915 0.8614 0.3044 0.031 Uiso 1 1 calc R . .
H1B_6 H -0.2228 0.7872 0.2819 0.031 Uiso 1 1 calc R . .
H1C_6 H -0.2457 0.9546 0.2764 0.031 Uiso 1 1 calc R . .
C2_6 C -0.2080(5) 1.0790(9) 0.3452(2) 0.0234(18) Uani 1 1 d . . .
H2A_6 H -0.2133 1.1614 0.3297 0.035 Uiso 1 1 calc R . .
H2B_6 H -0.1735 1.1071 0.3646 0.035 Uiso 1 1 calc R . .
H2C_6 H -0.2623 1.0507 0.3530 0.035 Uiso 1 1 calc R . .
C3_6 C -0.1669(5) 0.7799(9) 0.35382(18) 0.0228(18) Uani 1 1 d . . .
H3A_6 H -0.1294 0.7992 0.3728 0.034 Uiso 1 1 calc R . .
H3B_6 H -0.1511 0.6891 0.3428 0.034 Uiso 1 1 calc R . .
H3C_6 H -0.2230 0.7713 0.3620 0.034 Uiso 1 1 calc R . .
P1_7 P 0.08099(13) 1.0654(2) 0.27597(5) 0.0195(4) Uani 1 1 d . . .
C1_7 C 0.0786(6) 1.0517(9) 0.23055(18) 0.0249(19) Uani 1 1 d . . .
H1A_7 H 0.0337 1.1114 0.2214 0.037 Uiso 1 1 calc R . .
H1B_7 H 0.0700 0.9502 0.2240 0.037 Uiso 1 1 calc R . .
H1C_7 H 0.1307 1.0861 0.2217 0.037 Uiso 1 1 calc R . .
C2_7 C 0.1020(6) 1.2570(9) 0.2840(2) 0.034(2) Uani 1 1 d . . .
H2A_7 H 0.0550 1.3155 0.2764 0.051 Uiso 1 1 calc R . .
H2B_7 H 0.1508 1.2866 0.2717 0.051 Uiso 1 1 calc R . .
H2C_7 H 0.1115 1.2721 0.3081 0.051 Uiso 1 1 calc R . .
C3_7 C 0.1753(5) 0.9760(10) 0.2879(2) 0.029(2) Uani 1 1 d . . .
H3A_7 H 0.2213 1.0251 0.2772 0.043 Uiso 1 1 calc R . .
H3B_7 H 0.1733 0.8744 0.2806 0.043 Uiso 1 1 calc R . .
H3C_7 H 0.1827 0.9800 0.3124 0.043 Uiso 1 1 calc R . .
C1_8 C 0.0252(5) 0.8599(8) 0.33224(17) 0.0153(15) Uani 1 1 d . . .
H1_8 H 0.0497 0.7779 0.3219 0.018 Uiso 1 1 calc R . .
C2_8 C 0.0385(5) 0.8710(8) 0.36607(17) 0.0169(16) Uani 1 1 d . . .
C3_8 C -0.0006(5) 0.9903(8) 0.38566(18) 0.0181(16) Uani 1 1 d . . .
C4_8 C -0.0009(5) 1.1367(8) 0.37508(18) 0.0196(17) Uani 1 1 d . . .
H4_8 H 0.0267 1.1616 0.3550 0.024 Uiso 1 1 calc R . .
C5_8 C -0.0394(5) 1.2439(9) 0.39256(19) 0.0249(19) Uani 1 1 d . . .
H5_8 H -0.0384 1.3411 0.3846 0.030 Uiso 1 1 calc R . .
C6_8 C -0.0806(6) 1.2096(9) 0.4225(2) 0.028(2) Uani 1 1 d . . .
H6_8 H -0.1088 1.2827 0.4346 0.033 Uiso 1 1 calc R . .
C7_8 C -0.0792(5) 1.0691(9) 0.43393(19) 0.0228(18) Uani 1 1 d . . .
H7_8 H -0.1057 1.0452 0.4543 0.027 Uiso 1 1 calc R . .
C8_8 C -0.0395(5) 0.9613(9) 0.41610(18) 0.0190(16) Uani 1 1 d . . .
H8_8 H -0.0387 0.8651 0.4248 0.023 Uiso 1 1 calc R . .
B2 B 0.0897(5) 0.7562(9) 0.3856(2) 0.0152(17) Uani 1 1 d . . .
Cl4 Cl 0.09276(14) 0.5760(2) 0.36715(5) 0.0275(4) Uani 1 1 d . . .
N2 N 0.1321(4) 0.7767(6) 0.41724(14) 0.0149(13) Uani 1 1 d . . .
Si1_9 Si 0.13109(14) 0.6360(2) 0.44767(5) 0.0174(4) Uani 1 1 d . . .
C1_9 C 0.0300(6) 0.5412(10) 0.4480(2) 0.032(2) Uani 1 1 d . . .
H1A_9 H -0.0136 0.6125 0.4516 0.048 Uiso 1 1 calc R . .
H1B_9 H 0.0299 0.4695 0.4662 0.048 Uiso 1 1 calc R . .
H1C_9 H 0.0207 0.4920 0.4264 0.048 Uiso 1 1 calc R . .
C2_9 C 0.2151(6) 0.5004(10) 0.4421(2) 0.038(2) Uani 1 1 d . . .
H2A_9 H 0.2018 0.4375 0.4229 0.057 Uiso 1 1 calc R . .
H2B_9 H 0.2208 0.4411 0.4625 0.057 Uiso 1 1 calc R . .
H2C_9 H 0.2666 0.5514 0.4380 0.057 Uiso 1 1 calc R . .
C3_9 C 0.1399(6) 0.7159(10) 0.49088(19) 0.030(2) Uani 1 1 d . . .
H3A_9 H 0.1927 0.7656 0.4935 0.045 Uiso 1 1 calc R . .
H3B_9 H 0.1362 0.6383 0.5077 0.045 Uiso 1 1 calc R . .
H3C_9 H 0.0954 0.7857 0.4941 0.045 Uiso 1 1 calc R . .
Si1_10 Si 0.19210(14) 0.9333(2) 0.42459(5) 0.0196(5) Uani 1 1 d . . .
C1_10 C 0.1460(6) 1.0661(9) 0.4538(2) 0.030(2) Uani 1 1 d . . .
H1A_10 H 0.0996 1.1146 0.4425 0.045 Uiso 1 1 calc R . .
H1B_10 H 0.1871 1.1386 0.4604 0.045 Uiso 1 1 calc R . .
H1C_10 H 0.1268 1.0154 0.4738 0.045 Uiso 1 1 calc R . .
C2_10 C 0.2155(6) 1.0283(9) 0.3845(2) 0.028(2) Uani 1 1 d . . .
H2A_10 H 0.2426 0.9607 0.3692 0.042 Uiso 1 1 calc R . .
H2B_10 H 0.2518 1.1109 0.3892 0.042 Uiso 1 1 calc R . .
H2C_10 H 0.1645 1.0633 0.3739 0.042 Uiso 1 1 calc R . .
C3_10 C 0.2938(5) 0.8759(10) 0.4417(2) 0.0267(19) Uani 1 1 d . . .
H3A_10 H 0.2868 0.8275 0.4634 0.040 Uiso 1 1 calc R . .
H3B_10 H 0.3289 0.9615 0.4448 0.040 Uiso 1 1 calc R . .
H3C_10 H 0.3194 0.8086 0.4260 0.040 Uiso 1 1 calc R . .

loop_
_atom_site_aniso_label
_atom_site_aniso_U_11
_atom_site_aniso_U_22
_atom_site_aniso_U_33
_atom_site_aniso_U_23
_atom_site_aniso_U_13
_atom_site_aniso_U_12
Pt1 0.01510(16) 0.01614(16) 0.01574(14) -0.00197(11) -0.00086(11) -0.00015(12)
Cl1 0.0262(11) 0.0237(11) 0.0310(10) -0.0118(8) -0.0080(9) 0.0012(9)
P1_1 0.0151(10) 0.0173(10) 0.0189(9) 0.0013(7) 0.0010(8) -0.0003(8)
C1_1 0.016(4) 0.025(4) 0.020(4) 0.002(3) -0.001(3) -0.006(3)
C2_1 0.024(5) 0.029(5) 0.025(4) 0.006(3) 0.001(4) -0.001(4)
C3_1 0.017(4) 0.033(5) 0.030(4) -0.007(4) -0.004(4) 0.001(4)
P1_2 0.0191(11) 0.0208(11) 0.0169(9) -0.0017(8) 0.0023(8) 0.0023(9)
C1_2 0.028(5) 0.032(5) 0.035(5) 0.005(4) 0.005(4) 0.003(4)
C2_2 0.016(4) 0.041(6) 0.026(4) -0.007(4) 0.002(4) -0.003(4)
C3_2 0.030(5) 0.027(5) 0.027(4) -0.006(3) 0.001(4) 0.009(4)
C1_3 0.007(4) 0.018(4) 0.023(4) 0.000(3) 0.000(3) -0.002(3)
C2_3 0.013(4) 0.016(4) 0.020(4) -0.003(3) 0.002(3) 0.000(3)
C3_3 0.021(4) 0.016(4) 0.019(4) -0.003(3) -0.004(3) -0.003(3)
C4_3 0.018(4) 0.017(4) 0.024(4) 0.002(3) 0.001(3) -0.007(3)
C5_3 0.028(5) 0.024(5) 0.027(4) -0.003(3) 0.003(4) -0.007(4)
C6_3 0.028(5) 0.026(5) 0.034(5) 0.009(4) 0.005(4) -0.009(4)
C7_3 0.033(5) 0.016(4) 0.035(5) -0.001(3) -0.004(4) -0.008(4)
C8_3 0.027(5) 0.021(4) 0.026(4) -0.003(3) 0.001(4) -0.003(4)
B1 0.013(4) 0.021(5) 0.016(4) 0.000(3) 0.005(3) 0.003(3)
Cl2 0.0340(12) 0.0214(11) 0.0294(10) 0.0003(8) -0.0034(9) -0.0012(9)
N1 0.017(3) 0.009(3) 0.018(3) -0.001(2) -0.001(3) -0.002(2)
Si1_4 0.0213(12) 0.0121(10) 0.0172(10) -0.0015(8) 0.0002(9) -0.0019(9)
C1_4 0.023(5) 0.035(5) 0.031(5) -0.010(4) 0.008(4) -0.001(4)
C2_4 0.053(7) 0.034(5) 0.024(4) -0.005(4) -0.007(4) 0.001(5)
C3_4 0.033(5) 0.029(5) 0.030(4) -0.005(4) 0.004(4) -0.008(4)
Si1_5 0.0200(12) 0.0139(11) 0.0224(10) 0.0018(8) -0.0024(9) 0.0002(9)
C1_5 0.032(5) 0.020(4) 0.029(4) 0.004(3) -0.006(4) -0.002(4)
C2_5 0.026(5) 0.027(5) 0.031(5) 0.000(4) -0.006(4) 0.004(4)
C3_5 0.018(4) 0.023(4) 0.029(4) -0.003(3) -0.006(3) 0.005(3)
Pt2 0.01557(16) 0.01440(15) 0.01428(14) 0.00185(10) -0.00012(11) -0.00085(12)
Cl3 0.0250(11) 0.0247(11) 0.0277(10) 0.0107(8) -0.0056(8) -0.0013(9)
P1_6 0.0134(10) 0.0189(10) 0.0159(9) 0.0008(7) 0.0005(8) 0.0007(8)
C1_6 0.017(4) 0.028(5) 0.017(4) -0.003(3) 0.001(3) -0.001(3)
C2_6 0.022(5) 0.022(4) 0.026(4) 0.001(3) 0.002(3) -0.001(4)
C3_6 0.016(4) 0.034(5) 0.019(4) 0.003(3) 0.002(3) -0.003(4)
P1_7 0.0199(11) 0.0209(11) 0.0177(9) 0.0017(8) 0.0021(8) -0.0048(9)
C1_7 0.034(5) 0.023(4) 0.018(4) 0.004(3) 0.007(4) -0.001(4)
C2_7 0.048(6) 0.016(4) 0.038(5) -0.005(4) 0.014(5) -0.013(4)
C3_7 0.020(5) 0.038(5) 0.027(4) -0.004(4) -0.001(4) -0.001(4)
C1_8 0.013(4) 0.015(4) 0.018(4) 0.000(3) 0.000(3) -0.003(3)
C2_8 0.018(4) 0.018(4) 0.015(3) 0.002(3) 0.000(3) -0.001(3)
C3_8 0.017(4) 0.019(4) 0.018(4) -0.006(3) 0.001(3) 0.000(3)
C4_8 0.023(4) 0.019(4) 0.017(4) 0.002(3) -0.003(3) -0.001(3)
C5_8 0.033(5) 0.020(4) 0.021(4) -0.004(3) -0.008(4) 0.002(4)
C6_8 0.033(5) 0.022(4) 0.028(4) -0.009(3) 0.003(4) 0.010(4)
C7_8 0.022(4) 0.027(5) 0.019(4) -0.004(3) 0.000(3) 0.008(4)
C8_8 0.019(4) 0.019(4) 0.019(4) -0.001(3) -0.005(3) -0.002(3)
B2 0.016(4) 0.007(4) 0.022(4) 0.003(3) 0.002(4) -0.003(3)
Cl4 0.0322(12) 0.0251(11) 0.0251(10) 0.0003(8) -0.0001(9) 0.0024(9)
N2 0.018(3) 0.008(3) 0.019(3) 0.000(2) -0.001(3) 0.001(3)
Si1_9 0.0206(12) 0.0128(10) 0.0187(10) 0.0018(8) 0.0003(9) 0.0006(9)
C1_9 0.041(6) 0.030(5) 0.025(4) 0.002(4) -0.002(4) -0.014(4)
C2_9 0.043(6) 0.037(5) 0.034(5) 0.018(4) 0.009(4) 0.014(5)
C3_9 0.036(6) 0.034(5) 0.020(4) 0.001(3) -0.004(4) -0.007(4)
Si1_10 0.0185(12) 0.0169(11) 0.0231(11) 0.0005(8) -0.0029(9) -0.0038(9)
C1_10 0.034(5) 0.023(5) 0.033(5) -0.004(4) -0.007(4) -0.007(4)
C2_10 0.029(5) 0.026(5) 0.029(4) 0.008(3) -0.006(4) -0.007(4)
C3_10 0.024(5) 0.030(5) 0.026(4) 0.000(3) -0.003(4) -0.003(4)

loop_
_atom_type_symbol
_atom_type_description
_atom_type_scat_dispersion_real
_atom_type_scat_dispersion_imag
_atom_type_scat_source
C C 0.0033 0.0016 'International Tables Vol C Tables 4.2.6.8 and 6.1.1.4'
H H 0.0000 0.0000 'International Tables Vol C Tables 4.2.6.8 and 6.1.1.4'
B B 0.0013 0.0007 'International Tables Vol C Tables 4.2.6.8 and 6.1.1.4'
Cl Cl 0.1484 0.1585 'International Tables Vol C Tables 4.2.6.8 and 6.1.1.4'
N N 0.0061 0.0033 'International Tables Vol C Tables 4.2.6.8 and 6.1.1.4'
P P 0.1023 0.0942 'International Tables Vol C Tables 4.2.6.8 and 6.1.1.4'
Pt Pt -1.7033 8.3905 'International Tables Vol C Tables 4.2.6.8 and 6.1.1.4'
Si Si 0.0817 0.0704 'International Tables Vol C Tables 4.2.6.8 and 6.1.1.4'

loop_
_geom_angle_atom_site_label_1
_geom_angle_atom_site_label_2
_geom_angle_atom_site_label_3
_geom_angle
_geom_angle_site_symmetry_1
_geom_angle_site_symmetry_3
_geom_angle_publ_flag
C1_3 Pt1 P1_2 91.9(2) . . ?
C1_3 Pt1 P1_1 92.3(2) . . ?
P1_2 Pt1 P1_1 175.89(7) . . ?
C1_3 Pt1 Cl1 179.3(2) . . ?
P1_2 Pt1 Cl1 87.88(7) . . ?
P1_1 Pt1 Cl1 88.01(7) . . ?
C1_1 P1_1 C3_1 102.2(4) . . ?
C1_1 P1_1 C2_1 102.6(4) . . ?
C3_1 P1_1 C2_1 104.1(4) . . ?
C1_1 P1_1 Pt1 113.7(3) . . ?
C3_1 P1_1 Pt1 120.0(3) . . ?
C2_1 P1_1 Pt1 112.2(3) . . ?
P1_1 C1_1 H1A_1 109.5 . . ?
P1_1 C1_1 H1B_1 109.5 . . ?
H1A_1 C1_1 H1B_1 109.5 . . ?
P1_1 C1_1 H1C_1 109.5 . . ?
H1A_1 C1_1 H1C_1 109.5 . . ?
H1B_1 C1_1 H1C_1 109.5 . . ?
P1_1 C2_1 H2A_1 109.5 . . ?
P1_1 C2_1 H2B_1 109.5 . . ?
H2A_1 C2_1 H2B_1 109.5 . . ?
P1_1 C2_1 H2C_1 109.5 . . ?
H2A_1 C2_1 H2C_1 109.5 . . ?
H2B_1 C2_1 H2C_1 109.5 . . ?
P1_1 C3_1 H3A_1 109.5 . . ?
P1_1 C3_1 H3B_1 109.5 . . ?
H3A_1 C3_1 H3B_1 109.5 . . ?
P1_1 C3_1 H3C_1 109.5 . . ?
H3A_1 C3_1 H3C_1 109.5 . . ?
H3B_1 C3_1 H3C_1 109.5 . . ?
C3_2 P1_2 C2_2 103.6(4) . . ?
C3_2 P1_2 C1_2 103.3(4) . . ?
C2_2 P1_2 C1_2 104.0(4) . . ?
C3_2 P1_2 Pt1 114.2(3) . . ?
C2_2 P1_2 Pt1 117.9(3) . . ?
C1_2 P1_2 Pt1 112.2(3) . . ?
P1_2 C1_2 H1A_2 109.5 . . ?
P1_2 C1_2 H1B_2 109.5 . . ?
H1A_2 C1_2 H1B_2 109.5 . . ?
P1_2 C1_2 H1C_2 109.5 . . ?
H1A_2 C1_2 H1C_2 109.5 . . ?
H1B_2 C1_2 H1C_2 109.5 . . ?
P1_2 C2_2 H2A_2 109.5 . . ?
P1_2 C2_2 H2B_2 109.5 . . ?
H2A_2 C2_2 H2B_2 109.5 . . ?
P1_2 C2_2 H2C_2 109.5 . . ?
H2A_2 C2_2 H2C_2 109.5 . . ?
H2B_2 C2_2 H2C_2 109.5 . . ?
P1_2 C3_2 H3A_2 109.5 . . ?
P1_2 C3_2 H3B_2 109.5 . . ?
H3A_2 C3_2 H3B_2 109.5 . . ?
P1_2 C3_2 H3C_2 109.5 . . ?
H3A_2 C3_2 H3C_2 109.5 . . ?
H3B_2 C3_2 H3C_2 109.5 . . ?
C2_3 C1_3 Pt1 130.3(6) . . ?
C2_3 C1_3 H1_3 114.8 . . ?
Pt1 C1_3 H1_3 114.8 . . ?
C1_3 C2_3 C3_3 120.6(7) . . ?
C1_3 C2_3 B1 121.5(7) . . ?
C3_3 C2_3 B1 117.8(6) . . ?
C8_3 C3_3 C4_3 117.7(7) . . ?
C8_3 C3_3 C2_3 123.1(7) . . ?
C4_3 C3_3 C2_3 119.3(7) . . ?
C5_3 C4_3 C3_3 120.9(7) . . ?
C5_3 C4_3 H4_3 119.6 . . ?
C3_3 C4_3 H4_3 119.6 . . ?
C6_3 C5_3 C4_3 120.3(8) . . ?
C6_3 C5_3 H5_3 119.8 . . ?
C4_3 C5_3 H5_3 119.8 . . ?
C5_3 C6_3 C7_3 119.9(8) . . ?
C5_3 C6_3 H6_3 120.1 . . ?
C7_3 C6_3 H6_3 120.1 . . ?
C6_3 C7_3 C8_3 119.6(8) . . ?
C6_3 C7_3 H7_3 120.2 . . ?
C8_3 C7_3 H7_3 120.2 . . ?
C3_3 C8_3 C7_3 121.6(8) . . ?
C3_3 C8_3 H8_3 119.2 . . ?
C7_3 C8_3 H8_3 119.2 . . ?
N1 B1 C2_3 128.0(7) . . ?
N1 B1 Cl2 117.2(6) . . ?
C2_3 B1 Cl2 114.7(6) . . ?
B1 N1 Si1_5 121.1(5) . . ?
B1 N1 Si1_4 118.3(5) . . ?
Si1_5 N1 Si1_4 120.6(3) . . ?
N1 Si1_4 C3_4 113.3(3) . . ?
N1 Si1_4 C2_4 111.5(4) . . ?
C3_4 Si1_4 C2_4 106.7(4) . . ?
N1 Si1_4 C1_4 108.5(4) . . ?
C3_4 Si1_4 C1_4 112.0(4) . . ?
C2_4 Si1_4 C1_4 104.5(4) . . ?
Si1_4 C1_4 H1A_4 109.5 . . ?
Si1_4 C1_4 H1B_4 109.5 . . ?
H1A_4 C1_4 H1B_4 109.5 . . ?
Si1_4 C1_4 H1C_4 109.5 . . ?
H1A_4 C1_4 H1C_4 109.5 . . ?
H1B_4 C1_4 H1C_4 109.5 . . ?
Si1_4 C2_4 H2A_4 109.5 . . ?
Si1_4 C2_4 H2B_4 109.5 . . ?
H2A_4 C2_4 H2B_4 109.5 . . ?
Si1_4 C2_4 H2C_4 109.5 . . ?
H2A_4 C2_4 H2C_4 109.5 . . ?
H2B_4 C2_4 H2C_4 109.5 . . ?
Si1_4 C3_4 H3A_4 109.5 . . ?
Si1_4 C3_4 H3B_4 109.5 . . ?
H3A_4 C3_4 H3B_4 109.5 . . ?
Si1_4 C3_4 H3C_4 109.5 . . ?
H3A_4 C3_4 H3C_4 109.5 . . ?
H3B_4 C3_4 H3C_4 109.5 . . ?
N1 Si1_5 C3_5 111.8(3) . . ?
N1 Si1_5 C2_5 108.4(4) . . ?
C3_5 Si1_5 C2_5 104.7(4) . . ?
N1 Si1_5 C1_5 113.9(4) . . ?
C3_5 Si1_5 C1_5 108.3(4) . . ?
C2_5 Si1_5 C1_5 109.3(4) . . ?
Si1_5 C1_5 H1A_5 109.5 . . ?
Si1_5 C1_5 H1B_5 109.5 . . ?
H1A_5 C1_5 H1B_5 109.5 . . ?
Si1_5 C1_5 H1C_5 109.5 . . ?
H1A_5 C1_5 H1C_5 109.5 . . ?
H1B_5 C1_5 H1C_5 109.5 . . ?
Si1_5 C2_5 H2A_5 109.5 . . ?
Si1_5 C2_5 H2B_5 109.5 . . ?
H2A_5 C2_5 H2B_5 109.5 . . ?
Si1_5 C2_5 H2C_5 109.5 . . ?
H2A_5 C2_5 H2C_5 109.5 . . ?
H2B_5 C2_5 H2C_5 109.5 . . ?
Si1_5 C3_5 H3A_5 109.5 . . ?
Si1_5 C3_5 H3B_5 109.5 . . ?
H3A_5 C3_5 H3B_5 109.5 . . ?
Si1_5 C3_5 H3C_5 109.5 . . ?
H3A_5 C3_5 H3C_5 109.5 . . ?
H3B_5 C3_5 H3C_5 109.5 . . ?
C1_8 Pt2 P1_6 93.3(2) . . ?
C1_8 Pt2 P1_7 91.3(2) . . ?
P1_6 Pt2 P1_7 175.36(7) . . ?
C1_8 Pt2 Cl3 178.6(2) . . ?
P1_6 Pt2 Cl3 87.52(7) . . ?
P1_7 Pt2 Cl3 87.91(7) . . ?
C2_6 P1_6 C1_6 103.1(4) . . ?
C2_6 P1_6 C3_6 104.2(4) . . ?
C1_6 P1_6 C3_6 102.0(4) . . ?
C2_6 P1_6 Pt2 112.1(3) . . ?
C1_6 P1_6 Pt2 114.1(3) . . ?
C3_6 P1_6 Pt2 119.5(3) . . ?
P1_6 C1_6 H1A_6 109.5 . . ?
P1_6 C1_6 H1B_6 109.5 . . ?
H1A_6 C1_6 H1B_6 109.5 . . ?
P1_6 C1_6 H1C_6 109.5 . . ?
H1A_6 C1_6 H1C_6 109.5 . . ?
H1B_6 C1_6 H1C_6 109.5 . . ?
P1_6 C2_6 H2A_6 109.5 . . ?
P1_6 C2_6 H2B_6 109.5 . . ?
H2A_6 C2_6 H2B_6 109.5 . . ?
P1_6 C2_6 H2C_6 109.5 . . ?
H2A_6 C2_6 H2C_6 109.5 . . ?
H2B_6 C2_6 H2C_6 109.5 . . ?
P1_6 C3_6 H3A_6 109.5 . . ?
P1_6 C3_6 H3B_6 109.5 . . ?
H3A_6 C3_6 H3B_6 109.5 . . ?
P1_6 C3_6 H3C_6 109.5 . . ?
H3A_6 C3_6 H3C_6 109.5 . . ?
H3B_6 C3_6 H3C_6 109.5 . . ?
C3_7 P1_7 C1_7 103.5(4) . . ?
C3_7 P1_7 C2_7 103.8(5) . . ?
C1_7 P1_7 C2_7 104.0(4) . . ?
C3_7 P1_7 Pt2 118.0(3) . . ?
C1_7 P1_7 Pt2 114.0(3) . . ?
C2_7 P1_7 Pt2 112.0(3) . . ?
P1_7 C1_7 H1A_7 109.5 . . ?
P1_7 C1_7 H1B_7 109.5 . . ?
H1A_7 C1_7 H1B_7 109.5 . . ?
P1_7 C1_7 H1C_7 109.5 . . ?
H1A_7 C1_7 H1C_7 109.5 . . ?
H1B_7 C1_7 H1C_7 109.5 . . ?
P1_7 C2_7 H2A_7 109.5 . . ?
P1_7 C2_7 H2B_7 109.5 . . ?
H2A_7 C2_7 H2B_7 109.5 . . ?
P1_7 C2_7 H2C_7 109.5 . . ?
H2A_7 C2_7 H2C_7 109.5 . . ?
H2B_7 C2_7 H2C_7 109.5 . . ?
P1_7 C3_7 H3A_7 109.5 . . ?
P1_7 C3_7 H3B_7 109.5 . . ?
H3A_7 C3_7 H3B_7 109.5 . . ?
P1_7 C3_7 H3C_7 109.5 . . ?
H3A_7 C3_7 H3C_7 109.5 . . ?
H3B_7 C3_7 H3C_7 109.5 . . ?
C2_8 C1_8 Pt2 129.8(6) . . ?
C2_8 C1_8 H1_8 115.1 . . ?
Pt2 C1_8 H1_8 115.1 . . ?
C1_8 C2_8 C3_8 120.5(7) . . ?
C1_8 C2_8 B2 121.3(7) . . ?
C3_8 C2_8 B2 118.1(6) . . ?
C8_8 C3_8 C4_8 116.1(7) . . ?
C8_8 C3_8 C2_8 120.9(7) . . ?
C4_8 C3_8 C2_8 123.0(7) . . ?
C5_8 C4_8 C3_8 122.5(7) . . ?
C5_8 C4_8 H4_8 118.8 . . ?
C3_8 C4_8 H4_8 118.8 . . ?
C4_8 C5_8 C6_8 119.8(8) . . ?
C4_8 C5_8 H5_8 120.1 . . ?
C6_8 C5_8 H5_8 120.1 . . ?
C7_8 C6_8 C5_8 118.9(7) . . ?
C7_8 C6_8 H6_8 120.5 . . ?
C5_8 C6_8 H6_8 120.5 . . ?
C6_8 C7_8 C8_8 120.8(8) . . ?
C6_8 C7_8 H7_8 119.6 . . ?
C8_8 C7_8 H7_8 119.6 . . ?
C7_8 C8_8 C3_8 121.8(7) . . ?
C7_8 C8_8 H8_8 119.1 . . ?
C3_8 C8_8 H8_8 119.1 . . ?
N2 B2 C2_8 126.6(7) . . ?
N2 B2 Cl4 117.3(6) . . ?
C2_8 B2 Cl4 116.0(6) . . ?
B2 N2 Si1_10 120.6(5) . . ?
B2 N2 Si1_9 119.4(5) . . ?
Si1_10 N2 Si1_9 119.7(3) . . ?
N2 Si1_9 C1_9 111.4(4) . . ?
N2 Si1_9 C2_9 113.1(4) . . ?
C1_9 Si1_9 C2_9 109.8(5) . . ?
N2 Si1_9 C3_9 109.7(4) . . ?
C1_9 Si1_9 C3_9 103.3(4) . . ?
C2_9 Si1_9 C3_9 109.0(4) . . ?
Si1_9 C1_9 H1A_9 109.5 . . ?
Si1_9 C1_9 H1B_9 109.5 . . ?
H1A_9 C1_9 H1B_9 109.5 . . ?
Si1_9 C1_9 H1C_9 109.5 . . ?
H1A_9 C1_9 H1C_9 109.5 . . ?
H1B_9 C1_9 H1C_9 109.5 . . ?
Si1_9 C2_9 H2A_9 109.5 . . ?
Si1_9 C2_9 H2B_9 109.5 . . ?
H2A_9 C2_9 H2B_9 109.5 . . ?
Si1_9 C2_9 H2C_9 109.5 . . ?
H2A_9 C2_9 H2C_9 109.5 . . ?
H2B_9 C2_9 H2C_9 109.5 . . ?
Si1_9 C3_9 H3A_9 109.5 . . ?
Si1_9 C3_9 H3B_9 109.5 . . ?
H3A_9 C3_9 H3B_9 109.5 . . ?
Si1_9 C3_9 H3C_9 109.5 . . ?
H3A_9 C3_9 H3C_9 109.5 . . ?
H3B_9 C3_9 H3C_9 109.5 . . ?
N2 Si1_10 C1_10 114.3(4) . . ?
N2 Si1_10 C3_10 108.6(4) . . ?
C1_10 Si1_10 C3_10 109.1(4) . . ?
N2 Si1_10 C2_10 111.3(3) . . ?
C1_10 Si1_10 C2_10 108.5(4) . . ?
C3_10 Si1_10 C2_10 104.5(4) . . ?
Si1_10 C1_10 H1A_10 109.5 . . ?
Si1_10 C1_10 H1B_10 109.5 . . ?
H1A_10 C1_10 H1B_10 109.5 . . ?
Si1_10 C1_10 H1C_10 109.5 . . ?
H1A_10 C1_10 H1C_10 109.5 . . ?
H1B_10 C1_10 H1C_10 109.5 . . ?
Si1_10 C2_10 H2A_10 109.5 . . ?
Si1_10 C2_10 H2B_10 109.5 . . ?
H2A_10 C2_10 H2B_10 109.5 . . ?
Si1_10 C2_10 H2C_10 109.5 . . ?
H2A_10 C2_10 H2C_10 109.5 . . ?
H2B_10 C2_10 H2C_10 109.5 . . ?
Si1_10 C3_10 H3A_10 109.5 . . ?
Si1_10 C3_10 H3B_10 109.5 . . ?
H3A_10 C3_10 H3B_10 109.5 . . ?
Si1_10 C3_10 H3C_10 109.5 . . ?
H3A_10 C3_10 H3C_10 109.5 . . ?
H3B_10 C3_10 H3C_10 109.5 . . ?

loop_
_geom_bond_atom_site_label_1
_geom_bond_atom_site_label_2
_geom_bond_distance
_geom_bond_site_symmetry_2
_geom_bond_publ_flag
Pt1 C1_3 1.993(7) . ?
Pt1 P1_2 2.302(2) . ?
Pt1 P1_1 2.305(2) . ?
Pt1 Cl1 2.4076(19) . ?
P1_1 C1_1 1.799(8) . ?
P1_1 C3_1 1.816(8) . ?
P1_1 C2_1 1.824(8) . ?
C1_1 H1A_1 0.9800 . ?
C1_1 H1B_1 0.9800 . ?
C1_1 H1C_1 0.9800 . ?
C2_1 H2A_1 0.9800 . ?
C2_1 H2B_1 0.9800 . ?
C2_1 H2C_1 0.9800 . ?
C3_1 H3A_1 0.9800 . ?
C3_1 H3B_1 0.9800 . ?
C3_1 H3C_1 0.9800 . ?
P1_2 C3_2 1.809(8) . ?
P1_2 C2_2 1.810(9) . ?
P1_2 C1_2 1.826(9) . ?
C1_2 H1A_2 0.9800 . ?
C1_2 H1B_2 0.9800 . ?
C1_2 H1C_2 0.9800 . ?
C2_2 H2A_2 0.9800 . ?
C2_2 H2B_2 0.9800 . ?
C2_2 H2C_2 0.9800 . ?
C3_2 H3A_2 0.9800 . ?
C3_2 H3B_2 0.9800 . ?
C3_2 H3C_2 0.9800 . ?
C1_3 C2_3 1.357(10) . ?
C1_3 H1_3 0.9500 . ?
C2_3 C3_3 1.505(10) . ?
C2_3 B1 1.557(11) . ?
C3_3 C8_3 1.390(11) . ?
C3_3 C4_3 1.405(11) . ?
C4_3 C5_3 1.395(11) . ?
C4_3 H4_3 0.9500 . ?
C5_3 C6_3 1.385(12) . ?
C5_3 H5_3 0.9500 . ?
C6_3 C7_3 1.385(12) . ?
C6_3 H6_3 0.9500 . ?
C7_3 C8_3 1.404(11) . ?
C7_3 H7_3 0.9500 . ?
C8_3 H8_3 0.9500 . ?
B1 N1 1.424(10) . ?
B1 Cl2 1.810(9) . ?
N1 Si1_5 1.777(6) . ?
N1 Si1_4 1.778(6) . ?
Si1_4 C3_4 1.856(9) . ?
Si1_4 C2_4 1.868(9) . ?
Si1_4 C1_4 1.870(9) . ?
C1_4 H1A_4 0.9800 . ?
C1_4 H1B_4 0.9800 . ?
C1_4 H1C_4 0.9800 . ?
C2_4 H2A_4 0.9800 . ?
C2_4 H2B_4 0.9800 . ?
C2_4 H2C_4 0.9800 . ?
C3_4 H3A_4 0.9800 . ?
C3_4 H3B_4 0.9800 . ?
C3_4 H3C_4 0.9800 . ?
Si1_5 C3_5 1.868(8) . ?
Si1_5 C2_5 1.876(9) . ?
Si1_5 C1_5 1.877(8) . ?
C1_5 H1A_5 0.9800 . ?
C1_5 H1B_5 0.9800 . ?
C1_5 H1C_5 0.9800 . ?
C2_5 H2A_5 0.9800 . ?
C2_5 H2B_5 0.9800 . ?
C2_5 H2C_5 0.9800 . ?
C3_5 H3A_5 0.9800 . ?
C3_5 H3B_5 0.9800 . ?
C3_5 H3C_5 0.9800 . ?
Pt2 C1_8 1.991(7) . ?
Pt2 P1_6 2.302(2) . ?
Pt2 P1_7 2.306(2) . ?
Pt2 Cl3 2.4092(19) . ?
P1_6 C2_6 1.800(8) . ?
P1_6 C1_6 1.808(8) . ?
P1_6 C3_6 1.815(8) . ?
C1_6 H1A_6 0.9800 . ?
C1_6 H1B_6 0.9800 . ?
C1_6 H1C_6 0.9800 . ?
C2_6 H2A_6 0.9800 . ?
C2_6 H2B_6 0.9800 . ?
C2_6 H2C_6 0.9800 . ?
C3_6 H3A_6 0.9800 . ?
C3_6 H3B_6 0.9800 . ?
C3_6 H3C_6 0.9800 . ?
P1_7 C3_7 1.803(9) . ?
P1_7 C1_7 1.809(7) . ?
P1_7 C2_7 1.825(8) . ?
C1_7 H1A_7 0.9800 . ?
C1_7 H1B_7 0.9800 . ?
C1_7 H1C_7 0.9800 . ?
C2_7 H2A_7 0.9800 . ?
C2_7 H2B_7 0.9800 . ?
C2_7 H2C_7 0.9800 . ?
C3_7 H3A_7 0.9800 . ?
C3_7 H3B_7 0.9800 . ?
C3_7 H3C_7 0.9800 . ?
C1_8 C2_8 1.362(10) . ?
C1_8 H1_8 0.9500 . ?
C2_8 C3_8 1.496(10) . ?
C2_8 B2 1.550(11) . ?
C3_8 C8_8 1.402(10) . ?
C3_8 C4_8 1.411(11) . ?
C4_8 C5_8 1.366(11) . ?
C4_8 H4_8 0.9500 . ?
C5_8 C6_8 1.415(12) . ?
C5_8 H5_8 0.9500 . ?
C6_8 C7_8 1.371(12) . ?
C6_8 H6_8 0.9500 . ?
C7_8 C8_8 1.386(11) . ?
C7_8 H7_8 0.9500 . ?
C8_8 H8_8 0.9500 . ?
B2 N2 1.436(10) . ?
B2 Cl4 1.815(9) . ?
N2 Si1_10 1.765(6) . ?
N2 Si1_9 1.773(6) . ?
Si1_9 C1_9 1.867(9) . ?
Si1_9 C2_9 1.871(9) . ?
Si1_9 C3_9 1.872(8) . ?
C1_9 H1A_9 0.9800 . ?
C1_9 H1B_9 0.9800 . ?
C1_9 H1C_9 0.9800 . ?
C2_9 H2A_9 0.9800 . ?
C2_9 H2B_9 0.9800 . ?
C2_9 H2C_9 0.9800 . ?
C3_9 H3A_9 0.9800 . ?
C3_9 H3B_9 0.9800 . ?
C3_9 H3C_9 0.9800 . ?
Si1_10 C1_10 1.855(9) . ?
Si1_10 C3_10 1.861(9) . ?
Si1_10 C2_10 1.864(8) . ?
C1_10 H1A_10 0.9800 . ?
C1_10 H1B_10 0.9800 . ?
C1_10 H1C_10 0.9800 . ?
C2_10 H2A_10 0.9800 . ?
C2_10 H2B_10 0.9800 . ?
C2_10 H2C_10 0.9800 . ?
C3_10 H3A_10 0.9800 . ?
C3_10 H3B_10 0.9800 . ?
C3_10 H3C_10 0.9800 . ?

loop_
_geom_torsion_atom_site_label_1
_geom_torsion_atom_site_label_2
_geom_torsion_atom_site_label_3
_geom_torsion_atom_site_label_4
_geom_torsion
_geom_torsion_site_symmetry_1
_geom_torsion_site_symmetry_2
_geom_torsion_site_symmetry_3
_geom_torsion_site_symmetry_4
_geom_torsion_publ_flag
C1_3 Pt1 P1_1 C1_1 131.0(4) . . . . ?
Cl1 Pt1 P1_1 C1_1 -49.7(3) . . . . ?
C1_3 Pt1 P1_1 C3_1 9.7(4) . . . . ?
Cl1 Pt1 P1_1 C3_1 -171.0(3) . . . . ?
C1_3 Pt1 P1_1 C2_1 -113.1(4) . . . . ?
Cl1 Pt1 P1_1 C2_1 66.3(3) . . . . ?
C1_3 Pt1 P1_2 C3_2 -127.1(4) . . . . ?
Cl1 Pt1 P1_2 C3_2 53.5(3) . . . . ?
C1_3 Pt1 P1_2 C2_2 -5.1(4) . . . . ?
Cl1 Pt1 P1_2 C2_2 175.5(3) . . . . ?
C1_3 Pt1 P1_2 C1_2 115.7(4) . . . . ?
Cl1 Pt1 P1_2 C1_2 -63.6(3) . . . . ?
P1_2 Pt1 C1_3 C2_3 -111.8(7) . . . . ?
P1_1 Pt1 C1_3 C2_3 68.3(7) . . . . ?
Pt1 C1_3 C2_3 C3_3 -1.1(11) . . . . ?
Pt1 C1_3 C2_3 B1 -176.5(6) . . . . ?
C1_3 C2_3 C3_3 C8_3 44.6(12) . . . . ?
B1 C2_3 C3_3 C8_3 -139.8(8) . . . . ?
C1_3 C2_3 C3_3 C4_3 -134.5(8) . . . . ?
B1 C2_3 C3_3 C4_3 41.0(11) . . . . ?
C8_3 C3_3 C4_3 C5_3 -2.1(12) . . . . ?
C2_3 C3_3 C4_3 C5_3 177.1(8) . . . . ?
C3_3 C4_3 C5_3 C6_3 2.4(13) . . . . ?
C4_3 C5_3 C6_3 C7_3 -2.3(14) . . . . ?
C5_3 C6_3 C7_3 C8_3 2.0(14) . . . . ?
C4_3 C3_3 C8_3 C7_3 1.8(12) . . . . ?
C2_3 C3_3 C8_3 C7_3 -177.4(8) . . . . ?
C6_3 C7_3 C8_3 C3_3 -1.8(13) . . . . ?
C1_3 C2_3 B1 N1 -153.4(8) . . . . ?
C3_3 C2_3 B1 N1 31.1(12) . . . . ?
C1_3 C2_3 B1 Cl2 28.2(10) . . . . ?
C3_3 C2_3 B1 Cl2 -147.3(6) . . . . ?
C2_3 B1 N1 Si1_5 38.7(11) . . . . ?
Cl2 B1 N1 Si1_5 -142.9(4) . . . . ?
C2_3 B1 N1 Si1_4 -140.7(7) . . . . ?
Cl2 B1 N1 Si1_4 37.7(8) . . . . ?
B1 N1 Si1_4 C3_4 -75.1(7) . . . . ?
Si1_5 N1 Si1_4 C3_4 105.5(5) . . . . ?
B1 N1 Si1_4 C2_4 164.5(6) . . . . ?
Si1_5 N1 Si1_4 C2_4 -14.9(6) . . . . ?
B1 N1 Si1_4 C1_4 49.9(7) . . . . ?
Si1_5 N1 Si1_4 C1_4 -129.5(4) . . . . ?
B1 N1 Si1_5 C3_5 18.2(7) . . . . ?
Si1_4 N1 Si1_5 C3_5 -162.4(4) . . . . ?
B1 N1 Si1_5 C2_5 133.1(6) . . . . ?
Si1_4 N1 Si1_5 C2_5 -47.5(5) . . . . ?
B1 N1 Si1_5 C1_5 -105.0(6) . . . . ?
Si1_4 N1 Si1_5 C1_5 74.4(5) . . . . ?
C1_8 Pt2 P1_6 C2_6 113.1(4) . . . . ?
Cl3 Pt2 P1_6 C2_6 -65.8(3) . . . . ?
C1_8 Pt2 P1_6 C1_6 -130.2(4) . . . . ?
Cl3 Pt2 P1_6 C1_6 50.8(3) . . . . ?
C1_8 Pt2 P1_6 C3_6 -9.3(4) . . . . ?
Cl3 Pt2 P1_6 C3_6 171.8(3) . . . . ?
C1_8 Pt2 P1_7 C3_7 7.0(4) . . . . ?
Cl3 Pt2 P1_7 C3_7 -174.1(3) . . . . ?
C1_8 Pt2 P1_7 C1_7 128.8(4) . . . . ?
Cl3 Pt2 P1_7 C1_7 -52.3(3) . . . . ?
C1_8 Pt2 P1_7 C2_7 -113.4(4) . . . . ?
Cl3 Pt2 P1_7 C2_7 65.5(4) . . . . ?
P1_6 Pt2 C1_8 C2_8 -68.5(7) . . . . ?
P1_7 Pt2 C1_8 C2_8 110.6(7) . . . . ?
Pt2 C1_8 C2_8 C3_8 3.5(11) . . . . ?
Pt2 C1_8 C2_8 B2 179.7(6) . . . . ?
C1_8 C2_8 C3_8 C8_8 133.7(8) . . . . ?
B2 C2_8 C3_8 C8_8 -42.7(11) . . . . ?
C1_8 C2_8 C3_8 C4_8 -46.4(11) . . . . ?
B2 C2_8 C3_8 C4_8 137.2(8) . . . . ?
C8_8 C3_8 C4_8 C5_8 -2.5(12) . . . . ?
C2_8 C3_8 C4_8 C5_8 177.6(8) . . . . ?
C3_8 C4_8 C5_8 C6_8 0.3(13) . . . . ?
C4_8 C5_8 C6_8 C7_8 1.7(13) . . . . ?
C5_8 C6_8 C7_8 C8_8 -1.3(13) . . . . ?
C6_8 C7_8 C8_8 C3_8 -1.0(13) . . . . ?
C4_8 C3_8 C8_8 C7_8 2.9(12) . . . . ?
C2_8 C3_8 C8_8 C7_8 -177.2(7) . . . . ?
C1_8 C2_8 B2 N2 156.6(8) . . . . ?
C3_8 C2_8 B2 N2 -27.0(12) . . . . ?
C1_8 C2_8 B2 Cl4 -25.8(10) . . . . ?
C3_8 C2_8 B2 Cl4 150.5(6) . . . . ?
C2_8 B2 N2 Si1_10 -45.3(10) . . . . ?
Cl4 B2 N2 Si1_10 137.2(5) . . . . ?
C2_8 B2 N2 Si1_9 140.2(7) . . . . ?
Cl4 B2 N2 Si1_9 -37.3(8) . . . . ?
B2 N2 Si1_9 C1_9 -37.2(7) . . . . ?
Si1_10 N2 Si1_9 C1_9 148.3(4) . . . . ?
B2 N2 Si1_9 C2_9 87.1(7) . . . . ?
Si1_10 N2 Si1_9 C2_9 -87.4(5) . . . . ?
B2 N2 Si1_9 C3_9 -151.0(6) . . . . ?
Si1_10 N2 Si1_9 C3_9 34.5(5) . . . . ?
B2 N2 Si1_10 C1_10 107.0(6) . . . . ?
Si1_9 N2 Si1_10 C1_10 -78.5(5) . . . . ?
B2 N2 Si1_10 C3_10 -130.9(6) . . . . ?
Si1_9 N2 Si1_10 C3_10 43.6(5) . . . . ?
B2 N2 Si1_10 C2_10 -16.3(7) . . . . ?
Si1_9 N2 Si1_10 C2_10 158.1(4) . . . . ?
